data_4000771
loop_
_publ_author_name
'Menard, Melissa C.'
'Ishii, Rieko'
'Higo, Tomoya'
'Nishibori, Eigi'
'Sawa, Hiroshi'
'Nakatsuji, Satoru'
'Chan, Julia Y.'

_publ_section_title
;
 High-Resolution Synchrotron Studies and Magnetic Properties of Frustrated
 Antiferromagnets MAl2S4(M = Mn2+, Fe2+, Co2+)
;
_journal_issue 12
_journal_name_full 'Chemistry of Materials'
_journal_page_first 3086
_journal_paper_doi 10.1021/cm200561p
_journal_volume 23
_journal_year 2011
_chemical_formula_moiety 'Al2 Mn S4'
_chemical_formula_sum 'Al2 Mn S4'
_chemical_formula_weight 237.18
_chemical_name_systematic
;
 ?
;
_space_group_IT_number 160
_symmetry_cell_setting hexagonal
_symmetry_space_group_name_Hall 'R 3 -2"'
_symmetry_space_group_name_H-M 'R 3 m :H'
_atom_sites_solution_primary direct
_atom_sites_solution_secondary difmap
_audit_creation_method SHELXL-97
_cell_angle_alpha 90.00
_cell_angle_beta 90.00
_cell_angle_gamma 120.00
_cell_formula_units_Z 3
_cell_length_a 3.7013(13)
_cell_length_b 3.7013(13)
_cell_length_c 36.4160(12)
_cell_measurement_reflns_used 1071
_cell_measurement_temperature 150(2)
_cell_measurement_theta_max 29.0
_cell_measurement_theta_min 3.7
_cell_volume 432.0(2)
_computing_cell_refinement 'Bruker SAINT v7.60A'
_computing_data_collection 'Bruker APEX2 v2010.3.0'
_computing_data_reduction 'Bruker SAINT v7.60A'
_computing_molecular_graphics 'Bruker SHELXTL v6.14'
_computing_publication_material 'Bruker SHELXTL v6.14'
_computing_structure_refinement 'Bruker SHELXTL v6.14'
_computing_structure_solution 'Bruker SHELXTL v6.14'
_diffrn_ambient_temperature 150(2)
_diffrn_measured_fraction_theta_full 0.987
_diffrn_measured_fraction_theta_max 0.987
_diffrn_measurement_device_type 'Bruker APEXII CCD'
_diffrn_measurement_method 'omega scans'
_diffrn_radiation_monochromator 'Si-<111> channel cut crystal'
_diffrn_radiation_source synchrotron
_diffrn_radiation_type synchrotron
_diffrn_radiation_wavelength 0.77490
_diffrn_reflns_av_R_equivalents 0.0711
_diffrn_reflns_av_sigmaI/netI 0.0420
_diffrn_reflns_limit_h_max 4
_diffrn_reflns_limit_h_min -4
_diffrn_reflns_limit_k_max 4
_diffrn_reflns_limit_k_min -4
_diffrn_reflns_limit_l_max 45
_diffrn_reflns_limit_l_min -43
_diffrn_reflns_number 1071
_diffrn_reflns_theta_full 28.95
_diffrn_reflns_theta_max 28.95
_diffrn_reflns_theta_min 3.66
_diffrn_standards_number 0
_exptl_absorpt_coefficient_mu 4.927
_exptl_absorpt_correction_T_max 0.9931
_exptl_absorpt_correction_T_min 0.8741
_exptl_absorpt_correction_type multi-scan
_exptl_absorpt_process_details 'HKL Scalepack (Otowinowski& Minor1997)'
_exptl_crystal_colour green
_exptl_crystal_density_diffrn 2.735
_exptl_crystal_density_method 'not measured'
_exptl_crystal_description plate
_exptl_crystal_F_000 345.0
_exptl_crystal_size_max 0.10
_exptl_crystal_size_mid 0.04
_exptl_crystal_size_min 0.01
_refine_diff_density_max 0.241
_refine_diff_density_min -0.381
_refine_diff_density_rms 0.081
_refine_ls_abs_structure_details 'Flack H D (1983), Acta Cryst. A39, 876-881'
_refine_ls_abs_structure_Flack 0.13(17)
_refine_ls_extinction_method none
_refine_ls_goodness_of_fit_ref 1.021
_refine_ls_matrix_type full
_refine_ls_number_parameters 23
_refine_ls_number_reflns 283
_refine_ls_number_restraints 1
_refine_ls_restrained_S_all 1.019
_refine_ls_R_factor_all 0.0230
_refine_ls_R_factor_gt 0.0210
_refine_ls_shift/su_max 0.000
_refine_ls_shift/su_mean 0.000
_refine_ls_structure_factor_coef Fsqd
_refine_ls_weighting_details 'calc w=1/[\s^2^(Fo^2^)+(0.0278P)^2^+0.0420P] where P=(Fo^2^+2Fc^2^)/3'
_refine_ls_weighting_scheme calc
_refine_ls_wR_factor_gt 0.0513
_refine_ls_wR_factor_ref 0.0523
_reflns_number_gt 152
_reflns_number_total 283
_reflns_threshold_expression I>2\s(I)
_cod_data_source_file cm200561p_si_002.cif
_cod_data_source_block lsu006
_cod_depositor_comments
;
The following automatic conversions were performed:

'_symmetry_cell_setting' value 'Hexagonal' changed to 'hexagonal'
according to /home/saulius/struct/CIF-dictionaries/cif_core.dic
dictionary named 'cif_core.dic' version 2.4.1 from 2010-06-29.

Automatic conversion script
Id: cif_fix_values 1715 2011-07-08 13:25:40Z adriana 
;
_cod_original_cell_volume 432.05(4)
_cod_original_sg_symbol_H-M 'R 3 m'
_cod_database_code 4000771

loop_
_symmetry_equiv_pos_as_xyz
'x, y, z'
'-y, x-y, z'
'-y, -x, z'
'-x+y, -x, z'
'x, x-y, z'
'-x+y, y, z'
'x+2/3, y+1/3, z+1/3'
'-y+2/3, x-y+1/3, z+1/3'
'-y+2/3, -x+1/3, z+1/3'
'-x+y+2/3, -x+1/3, z+1/3'
'x+2/3, x-y+1/3, z+1/3'
'-x+y+2/3, y+1/3, z+1/3'
'x+1/3, y+2/3, z+2/3'
'-y+1/3, x-y+2/3, z+2/3'
'-y+1/3, -x+2/3, z+2/3'
'-x+y+1/3, -x+2/3, z+2/3'
'x+1/3, x-y+2/3, z+2/3'
'-x+y+1/3, y+2/3, z+2/3'

loop_
_atom_site_label
_atom_site_type_symbol
_atom_site_fract_x
_atom_site_fract_y
_atom_site_fract_z
_atom_site_U_iso_or_equiv
_atom_site_adp_type
_atom_site_occupancy
_atom_site_symmetry_multiplicity
_atom_site_calc_flag
_atom_site_refinement_flags
Al1 Al 1.0000 1.0000 0.60227(11) 0.0129(12) Uani 0.78 6 d SP
Mn1 Mn 1.0000 1.0000 0.60227(11) 0.0129(12) Uani 0.22 6 d SP
Al2 Al 1.0000 1.0000 0.83723(15) 0.0133(3) Uani 0.55 6 d SP
Mn2 Mn 1.0000 1.0000 0.83723(15) 0.0133(3) Uani 0.45 6 d SP
Al3 Al 1.0000 1.0000 0.07142(9) 0.0131(12) Uani 0.67 6 d SP
Mn3 Mn 1.0000 1.0000 0.07142(9) 0.0131(12) Uani 0.33 6 d SP
S1 S 1.0000 1.0000 0.95996(12) 0.0207(14) Uani 1 6 d S
S2 S 1.0000 1.0000 0.71510(11) 0.0174(14) Uani 1 6 d S
S3 S 1.0000 1.0000 0.53910(9) 0.0175(14) Uani 1 6 d S
S4 S 1.0000 1.0000 0.13459(11) 0.0162(12) Uani 1 6 d S

loop_
_atom_site_aniso_label
_atom_site_aniso_U_11
_atom_site_aniso_U_22
_atom_site_aniso_U_33
_atom_site_aniso_U_23
_atom_site_aniso_U_13
_atom_site_aniso_U_12
Al1 0.0105(18) 0.0105(18) 0.018(2) 0.000 0.000 0.0053(9)
Mn1 0.0105(18) 0.0105(18) 0.018(2) 0.000 0.000 0.0053(9)
Al2 0.0104(4) 0.0104(4) 0.0192(5) 0.000 0.000 0.00522(19)
Mn2 0.0104(4) 0.0104(4) 0.0192(5) 0.000 0.000 0.00522(19)
Al3 0.0089(17) 0.0089(17) 0.022(2) 0.000 0.000 0.0045(8)
Mn3 0.0089(17) 0.0089(17) 0.022(2) 0.000 0.000 0.0045(8)
S1 0.023(2) 0.023(2) 0.0152(17) 0.000 0.000 0.0117(11)
S2 0.012(2) 0.012(2) 0.029(2) 0.000 0.000 0.0059(10)
S3 0.0206(19) 0.0206(19) 0.011(2) 0.000 0.000 0.0103(9)
S4 0.0136(15) 0.0136(15) 0.021(3) 0.000 0.000 0.0068(7)

loop_
_atom_type_symbol
_atom_type_description
_atom_type_scat_dispersion_real
_atom_type_scat_dispersion_imag
_atom_type_scat_source
Al Al 0.0660 0.0620 'International Tables Vol C Tables 4.2.6.8 and 6.1.1.4'
S S 0.0830 0.0850 'International Tables Vol C Tables 4.2.6.8 and 6.1.1.4'
Mn Mn 0.2240 0.8590 'International Tables Vol C Tables 4.2.6.8 and 6.1.1.4'

loop_
_geom_angle_atom_site_label_1
_geom_angle_atom_site_label_2
_geom_angle_atom_site_label_3
_geom_angle
_geom_angle_site_symmetry_1
_geom_angle_site_symmetry_3
S3 Al1 S1 112.54(16) . 13_554
S3 Al1 S1 112.54(16) . 13_444
S1 Al1 S1 106.23(18) 13_554 13_444
S3 Al1 S1 112.54(16) . 13_544
S1 Al1 S1 106.23(18) 13_554 13_544
S1 Al1 S1 106.23(18) 13_444 13_544
S3 Al2 S3 95.91(17) 7 7_445
S3 Al2 S3 95.91(17) 7 7_455
S3 Al2 S3 95.91(17) 7_445 7_455
S3 Al2 S4 179.4(3) 7 13_445
S3 Al2 S4 84.45(2) 7_445 13_445
S3 Al2 S4 84.45(3) 7_455 13_445
S3 Al2 S4 84.45(2) 7 13
S3 Al2 S4 179.4(3) 7_445 13
S3 Al2 S4 84.45(2) 7_455 13
S4 Al2 S4 95.18(18) 13_445 13
S3 Al2 S4 84.45(3) 7 13_545
S3 Al2 S4 84.45(2) 7_445 13_545
S3 Al2 S4 179.4(3) 7_455 13_545
S4 Al2 S4 95.18(18) 13_445 13_545
S4 Al2 S4 95.18(18) 13 13_545
S2 Al3 S2 107.49(17) 7_444 7_554
S2 Al3 S2 107.49(17) 7_444 7_454
S2 Al3 S2 107.49(17) 7_554 7_454
S2 Al3 S4 111.39(16) 7_444 .
S2 Al3 S4 111.39(16) 7_554 .
S2 Al3 S4 111.39(16) 7_454 .
Mn1 S1 Al1 0.0 7_445 7_445
Mn1 S1 Mn1 106.23(18) 7_445 7
Al1 S1 Mn1 106.23(18) 7_445 7
Mn1 S1 Al1 106.23(18) 7_445 7
Al1 S1 Al1 106.23(18) 7_445 7
Mn1 S1 Al1 0.00(18) 7 7
Mn1 S1 Al1 106.23(18) 7_445 7_455
Al1 S1 Al1 106.23(18) 7_445 7_455
Mn1 S1 Al1 106.23(18) 7 7_455
Al1 S1 Al1 106.23(18) 7 7_455
Mn1 S1 Mn1 106.23(18) 7_445 7_455
Al1 S1 Mn1 106.23(18) 7_445 7_455
Mn1 S1 Mn1 106.23(18) 7 7_455
Al1 S1 Mn1 106.23(18) 7 7_455
Al1 S1 Mn1 0.00(18) 7_455 7_455
Mn3 S2 Al3 0.00(16) 13 13
Mn3 S2 Al3 107.49(17) 13 13_445
Al3 S2 Al3 107.49(17) 13 13_445
Mn3 S2 Mn3 107.49(17) 13 13_445
Al3 S2 Mn3 107.49(17) 13 13_445
Al3 S2 Mn3 0.0 13_445 13_445
Mn3 S2 Al3 107.49(17) 13 13_545
Al3 S2 Al3 107.49(17) 13 13_545
Al3 S2 Al3 107.49(17) 13_445 13_545
Mn3 S2 Al3 107.49(17) 13_445 13_545
Mn3 S2 Mn3 107.49(17) 13 13_545
Al3 S2 Mn3 107.49(17) 13 13_545
Al3 S2 Mn3 107.49(17) 13_445 13_545
Mn3 S2 Mn3 107.49(17) 13_445 13_545
Al3 S2 Mn3 0.00(16) 13_545 13_545
Al1 S3 Mn2 120.96(13) . 13_444
Al1 S3 Al2 120.96(13) . 13_444
Mn2 S3 Al2 0.0 13_444 13_444
Al1 S3 Mn2 120.96(13) . 13_554
Mn2 S3 Mn2 95.91(17) 13_444 13_554
Al2 S3 Mn2 95.91(17) 13_444 13_554
Al1 S3 Al2 120.96(13) . 13_554
Mn2 S3 Al2 95.91(17) 13_444 13_554
Al2 S3 Al2 95.91(17) 13_444 13_554
Mn2 S3 Al2 0.0(2) 13_554 13_554
Al1 S3 Al2 120.96(13) . 13_544
Mn2 S3 Al2 95.91(17) 13_444 13_544
Al2 S3 Al2 95.91(17) 13_444 13_544
Mn2 S3 Al2 95.91(17) 13_554 13_544
Al2 S3 Al2 95.91(17) 13_554 13_544
Al1 S3 Mn2 120.96(13) . 13_544
Mn2 S3 Mn2 95.91(17) 13_444 13_544
Al2 S3 Mn2 95.91(17) 13_444 13_544
Mn2 S3 Mn2 95.91(17) 13_554 13_544
Al2 S3 Mn2 95.91(17) 13_554 13_544
Al2 S3 Mn2 0.0(2) 13_544 13_544
Al3 S4 Mn2 121.51(13) . 7_554
Al3 S4 Al2 121.51(13) . 7_554
Mn2 S4 Al2 0.0(2) 7_554 7_554
Al3 S4 Al2 121.51(13) . 7_444
Mn2 S4 Al2 95.18(18) 7_554 7_444
Al2 S4 Al2 95.18(18) 7_554 7_444
Al3 S4 Mn2 121.51(13) . 7_444
Mn2 S4 Mn2 95.18(18) 7_554 7_444
Al2 S4 Mn2 95.18(18) 7_554 7_444
Al2 S4 Mn2 0.0(2) 7_444 7_444
Al3 S4 Al2 121.51(13) . 7_454
Mn2 S4 Al2 95.18(18) 7_554 7_454
Al2 S4 Al2 95.18(18) 7_554 7_454
Al2 S4 Al2 95.18(18) 7_444 7_454
Mn2 S4 Al2 95.18(18) 7_444 7_454
Al3 S4 Mn2 121.51(13) . 7_454
Mn2 S4 Mn2 95.18(18) 7_554 7_454
Al2 S4 Mn2 95.18(18) 7_554 7_454
Al2 S4 Mn2 95.18(18) 7_444 7_454
Mn2 S4 Mn2 95.18(18) 7_444 7_454
Al2 S4 Mn2 0.0(2) 7_454 7_454

loop_
_geom_bond_atom_site_label_1
_geom_bond_atom_site_label_2
_geom_bond_distance
_geom_bond_site_symmetry_2
Al1 S3 2.300(6) .
Al1 S1 2.314(3) 13_554
Al1 S1 2.314(3) 13_444
Al1 S1 2.314(3) 13_544
Al2 S3 2.492(3) 7
Al2 S3 2.492(3) 7_445
Al2 S3 2.492(3) 7_455
Al2 S4 2.507(4) 13_445
Al2 S4 2.507(4) 13
Al2 S4 2.507(4) 13_545
Al3 S2 2.295(3) 7_444
Al3 S2 2.295(3) 7_554
Al3 S2 2.295(3) 7_454
Al3 S4 2.301(6) .
S1 Mn1 2.314(3) 7_445
S1 Al1 2.314(3) 7_445
S1 Mn1 2.314(3) 7
S1 Al1 2.314(3) 7
S1 Al1 2.314(3) 7_455
S1 Mn1 2.314(3) 7_455
S2 Mn3 2.295(3) 13
S2 Al3 2.295(3) 13
S2 Al3 2.295(3) 13_445
S2 Mn3 2.295(3) 13_445
S2 Al3 2.295(3) 13_545
S2 Mn3 2.295(3) 13_545
S3 Mn2 2.492(3) 13_444
S3 Al2 2.492(3) 13_444
S3 Mn2 2.492(3) 13_554
S3 Al2 2.492(3) 13_554
S3 Al2 2.492(3) 13_544
S3 Mn2 2.492(3) 13_544
S4 Mn2 2.507(4) 7_554
S4 Al2 2.507(4) 7_554
S4 Al2 2.507(3) 7_444
S4 Mn2 2.507(3) 7_444
S4 Al2 2.507(4) 7_454
S4 Mn2 2.507(4) 7_454
